data_1541424
loop_
_publ_author_name
'Antonucci, V.'
'Arico, A.S.'
'Marchetti, F.'
'Calderazzo, F.'
'Labella, L.'

_publ_section_title
;
 A new polymorph of the heteronuclear cluster Ru4 Pt2 (C O)18
;
_journal_name_full 'Journal of Cluster Science'
_journal_page_first 293
_journal_page_last 301
_journal_volume 12
_journal_year 2001
_chemical_formula_sum 'C18 O18 Pt2 Ru4'
_chemical_name_systematic '(Ru (C O)4)4 (Pt (C O))2'
_space_group_IT_number 33
_symmetry_space_group_name_Hall 'P 2c -2n'
_symmetry_space_group_name_H-M 'P n a 21'
_cell_angle_alpha 90
_cell_angle_beta 90
_cell_angle_gamma 90
_cell_formula_units_Z 4
_cell_length_a 17.738
_cell_length_b 15.596
_cell_length_c 10.357
_cell_volume 2865.180
_citation_journal_id_ASTM JCSCEB
_cod_data_source_file Antonucci_JCSCEB_2001_317.cif
_cod_data_source_block C18O18Pt2Ru4
_cod_original_cell_volume 2865.18
_cod_database_code 1541424

loop_
_symmetry_equiv_pos_as_xyz
x,y,z
-x,-y,z+1/2
-x+1/2,y+1/2,z+1/2
x+1/2,-y+1/2,z

loop_
_atom_site_label
_atom_site_type_symbol
_atom_site_fract_x
_atom_site_fract_y
_atom_site_fract_z
_atom_site_occupancy
_atom_site_U_iso_or_equiv
O9 O-2 0.5095 0.6588 -0.123 1 0.0
O16 O-2 -0.0696 0.5545 0.095 1 0.0
Pt2 Pt 0.31244 0.59833 0.0679 1 0.0
C11 C+2 0.3319 0.7203 0.2902 1 0.0
O14 O-2 0.2561 0.5074 0.398 1 0.0
C2 C+2 0.3793 0.5348 0.163 1 0.0
C12 C+2 0.1858 0.7318 0.419 1 0.0
O2 O-2 0.4221 0.4985 0.23 1 0.0
O15 O-2 0.0148 0.6169 0.49 1 0.0
O4 O-2 0.382 0.7336 -0.396 1 0.0
O12 O-2 0.1625 0.7615 0.514 1 0.0
Pt1 Pt 0.16965 0.64062 0.01919 1 0.0
C16 C+2 -0.0165 0.5796 0.141 1 0.0
O3 O-2 0.1739 0.83 -0.1959 1 0.0
C9 C+2 0.4622 0.6148 -0.125 1 0.0
C7 C+2 0.3961 0.5083 -0.32 1 0.0
Ru4 Ru 0.07631 0.62023 0.2165 1 0.0
C6 C+2 0.2208 0.6073 -0.281 1 0.0
C18 C+2 0.1171 0.5039 0.213 1 0.0
C8 C+2 0.4367 0.4384 -0.078 1 0.0
O17 O-2 0.0335 0.8079 0.171 1 0.0
C10 C+2 0.2834 0.4654 -0.123 1 0.0
C5 C+2 0.3464 0.7387 -0.049 1 0.0
O7 O-2 0.4048 0.4978 -0.4292 1 0.0
C17 C+2 0.0512 0.7389 0.187 1 0.0
C3 C+2 0.2121 0.7758 -0.185 1 0.0
C15 C+2 0.0392 0.6161 0.383 1 0.0
C14 C+2 0.2444 0.5713 0.346 1 0.0
Ru3 Ru 0.22649 0.68158 0.26529 1 0.0
Ru1 Ru 0.28389 0.67923 -0.1718 1 0.0
O18 O-2 0.1369 0.4344 0.21 1 0.0
C1 C+2 0.0953 0.6162 -0.088 1 0.0
C13 C+2 0.2073 0.7809 0.159 1 0.0
O1 O-2 0.0452 0.6045 -0.162 1 0.0
O11 O-2 0.3875 0.7444 0.313 1 0.0
O10 O-2 0.2294 0.4248 -0.117 1 0.0
O5 O-2 0.3845 0.7843 0.007 1 0.0
O8 O-2 0.4721 0.3822 -0.036 1 0.0
Ru2 Ru 0.37626 0.53087 -0.14019 1 0.0
O13 O-2 0.202 0.8448 0.1015 1 0.0
O6 O-2 0.1839 0.5645 -0.3427 1 0.0
C4 C+2 0.3452 0.7121 -0.319 1 0.0
